data_4087367
loop_
_publ_author_name
'Navarro, Miquel'
'Vidal, Diego'
'Clavero, Pau'
'Grabulosa, Arnald'
'Muller, Guillermo'

_publ_section_title
;
 Mild Photochemical Tethering of [RuCl2(\h6-arene)P*] Complexes with
 P-Stereogenic 2-Biphenylylphosphines
;
_journal_issue 5
_journal_name_full Organometallics
_journal_page_first 973
_journal_paper_doi 10.1021/acs.organomet.5b00018
_journal_volume 34
_journal_year 2015
_chemical_absolute_configuration rm
_chemical_formula_moiety 'C33 H29 Cl2 O2 P Ru'
_chemical_formula_sum 'C33 H29 Cl2 O2 P Ru'
_chemical_formula_weight 660.50
_space_group_crystal_system monoclinic
_space_group_IT_number 4
_space_group_name_Hall 'P 2yb'
_space_group_name_H-M_alt 'P 1 21 1'
_atom_sites_solution_hydrogens geom
_audit_creation_method SHELXL-97
_cell_angle_alpha 90
_cell_angle_beta 111.428(6)
_cell_angle_gamma 90
_cell_formula_units_Z 2
_cell_length_a 12.904(2)
_cell_length_b 6.7856(8)
_cell_length_c 17.535(3)
_cell_measurement_reflns_used 3670
_cell_measurement_temperature 100(2)
_cell_measurement_theta_max 26.96
_cell_measurement_theta_min 2.44
_cell_volume 1429.3(4)
_computing_cell_refinement 'Bruker SAINT'
_computing_data_collection 'Bruker APEX2'
_computing_data_reduction 'Bruker SAINT'
_computing_molecular_graphics 'Bruker SHELXTL'
_computing_publication_material 'Bruker SHELXTL'
_computing_structure_refinement 'SHELXL-2013 (Sheldrick 2008)'
_computing_structure_solution 'SHELXS-97 (Sheldrick 2008)'
_diffrn_ambient_temperature 100(2)
_diffrn_measured_fraction_theta_full 0.999
_diffrn_measured_fraction_theta_max 0.999
_diffrn_measurement_device_type 'D8 Venture'
_diffrn_measurement_method '\f and \w scans'
_diffrn_radiation_type MoK\a
_diffrn_radiation_wavelength 0.71073
_diffrn_reflns_av_R_equivalents 0.0903
_diffrn_reflns_av_unetI/netI 0.1131
_diffrn_reflns_Laue_measured_fraction_full 0.999
_diffrn_reflns_Laue_measured_fraction_max 0.999
_diffrn_reflns_limit_h_max 16
_diffrn_reflns_limit_h_min -16
_diffrn_reflns_limit_k_max 8
_diffrn_reflns_limit_k_min -8
_diffrn_reflns_limit_l_max 22
_diffrn_reflns_limit_l_min -22
_diffrn_reflns_number 16975
_diffrn_reflns_point_group_measured_fraction_full 0.999
_diffrn_reflns_point_group_measured_fraction_max 0.997
_diffrn_reflns_theta_full 25.242
_diffrn_reflns_theta_max 27.538
_diffrn_reflns_theta_min 2.445
_diffrn_source microfocus
_exptl_absorpt_coefficient_mu 0.821
_exptl_absorpt_correction_T_max 0.7456
_exptl_absorpt_correction_T_min 0.6612
_exptl_absorpt_correction_type multi-scan
_exptl_absorpt_process_details sadabs
_exptl_crystal_colour red
_exptl_crystal_density_diffrn 1.535
_exptl_crystal_description needle
_exptl_crystal_F_000 672
_exptl_crystal_size_max 0.520
_exptl_crystal_size_mid 0.210
_exptl_crystal_size_min 0.190
_refine_diff_density_max 0.703
_refine_diff_density_min -0.675
_refine_diff_density_rms 0.112
_refine_ls_abs_structure_details
;
 Flack x determined using 1937 quotients [(I+)-(I-)]/[(I+)+(I-)]
 (Parsons and Flack (2004), Acta Cryst. A60, s61).
;
_refine_ls_abs_structure_Flack 0.03(3)
_refine_ls_extinction_method none
_refine_ls_goodness_of_fit_ref 0.987
_refine_ls_hydrogen_treatment constr
_refine_ls_matrix_type full
_refine_ls_number_parameters 354
_refine_ls_number_reflns 6555
_refine_ls_number_restraints 1
_refine_ls_restrained_S_all 0.987
_refine_ls_R_factor_all 0.0775
_refine_ls_R_factor_gt 0.0464
_refine_ls_shift/su_max 0.001
_refine_ls_shift/su_mean 0.000
_refine_ls_structure_factor_coef Fsqd
_refine_ls_weighting_details
;
 w=1/[\s^2^(Fo^2^)+(0.0072P)^2^]
 where P=(Fo^2^+2Fc^2^)/3
;
_refine_ls_weighting_scheme calc
_refine_ls_wR_factor_gt 0.0628
_refine_ls_wR_factor_ref 0.0698
_reflns_Friedel_coverage 0.841
_reflns_Friedel_fraction_full 0.999
_reflns_Friedel_fraction_max 0.995
_reflns_number_gt 5107
_reflns_number_total 6555
_reflns_threshold_expression 'I > 2\s(I)'
_cod_data_source_file om5b00018_si_002.cif
_cod_data_source_block 27d
_cod_original_cell_volume 1429.2(4)
_cod_original_sg_symbol_H-M 'P 21'
_cod_database_code 4087367
_shelx_space_group_comment
;
The symmetry employed for this shelxl refinement is uniquely defined
by the following loop, which should always be used as a source of
symmetry information in preference to the above space-group names.
They are only intended as comments.
;

loop_
_space_group_symop_operation_xyz
'x, y, z'
'-x, y+1/2, -z'

loop_
_atom_site_label
_atom_site_type_symbol
_atom_site_fract_x
_atom_site_fract_y
_atom_site_fract_z
_atom_site_U_iso_or_equiv
_atom_site_adp_type
_atom_site_occupancy
_atom_site_site_symmetry_order
_atom_site_calc_flag
_atom_site_refinement_flags_posn
_atom_site_refinement_flags_adp
Ru1 Ru 0.30630(4) 0.99465(6) 0.82030(3) 0.01227(11) Uani 1 1 d . .
Cl1 Cl 0.30975(14) 0.7646(2) 0.92545(10) 0.0212(4) Uani 1 1 d . .
Cl2 Cl 0.22745(13) 0.74627(19) 0.71794(9) 0.0183(4) Uani 1 1 d . .
P1 P 0.11733(14) 1.04566(17) 0.80199(10) 0.0131(4) Uani 1 1 d . .
O1 O 0.5249(4) 0.7387(6) 0.7380(3) 0.0248(11) Uani 1 1 d . .
O2 O 0.5797(4) 0.6991(5) 0.8741(3) 0.0230(11) Uani 1 1 d . .
C1 C 0.4834(5) 1.0526(7) 0.8920(4) 0.0197(16) Uani 1 1 d . .
H1 H 0.5223 0.9686 0.9411 0.024 Uiso 1 1 calc R U
C2 C 0.4206(5) 1.2154(8) 0.9009(4) 0.0163(15) Uani 1 1 d . .
H2 H 0.4168 1.2452 0.9556 0.020 Uiso 1 1 calc R U
C3 C 0.3465(5) 1.3088(8) 0.8304(4) 0.0199(16) Uani 1 1 d . .
H3 H 0.2911 1.4055 0.8359 0.024 Uiso 1 1 calc R U
C4 C 0.3380(5) 1.2450(8) 0.7515(4) 0.0165(14) Uani 1 1 d . .
H4 H 0.2764 1.2962 0.7020 0.020 Uiso 1 1 calc R U
C5 C 0.4000(5) 1.0805(7) 0.7442(4) 0.0174(15) Uani 1 1 d . .
H5 H 0.3821 1.0173 0.6894 0.021 Uiso 1 1 calc R U
C6 C 0.4742(4) 0.9832(11) 0.8155(3) 0.0144(12) Uani 1 1 d . .
C7 C 0.5276(5) 0.7960(8) 0.8034(4) 0.0166(15) Uani 1 1 d . .
C8 C 0.6312(5) 0.5148(10) 0.8651(4) 0.0277(16) Uani 1 1 d . .
H8A H 0.5754 0.4301 0.8259 0.042 Uiso 1 1 calc R U
H8B H 0.6615 0.4483 0.9183 0.042 Uiso 1 1 calc R U
H8C H 0.6915 0.5416 0.8451 0.042 Uiso 1 1 calc R U
C9 C 0.0494(6) 0.8197(8) 0.8130(4) 0.0220(17) Uani 1 1 d . .
H9A H -0.0315 0.8371 0.7890 0.033 Uiso 1 1 calc R U
H9B H 0.0714 0.7874 0.8713 0.033 Uiso 1 1 calc R U
H9C H 0.0715 0.7124 0.7848 0.033 Uiso 1 1 calc R U
C10 C 0.0399(5) 1.1406(8) 0.7000(4) 0.0143(14) Uani 1 1 d . .
C11 C -0.0279(5) 1.0190(10) 0.6379(4) 0.0221(15) Uani 1 1 d . .
H11 H -0.0384 0.8852 0.6494 0.026 Uiso 1 1 calc R U
C12 C -0.0805(6) 1.0927(9) 0.5590(4) 0.0265(17) Uani 1 1 d . .
H12 H -0.1264 1.0092 0.5166 0.032 Uiso 1 1 calc R U
C13 C -0.0657(5) 1.2886(9) 0.5424(4) 0.0257(17) Uani 1 1 d . .
H13 H -0.1013 1.3397 0.4886 0.031 Uiso 1 1 calc R U
C14 C 0.0008(6) 1.4078(9) 0.6041(4) 0.0263(18) Uani 1 1 d . .
H14 H 0.0102 1.5423 0.5930 0.032 Uiso 1 1 calc R U
C15 C 0.0541(5) 1.3345(8) 0.6821(4) 0.0168(15) Uani 1 1 d . .
H15 H 0.1010 1.4182 0.7239 0.020 Uiso 1 1 calc R U
C16 C 0.0885(5) 1.2172(8) 0.8733(4) 0.0127(14) Uani 1 1 d . .
C17 C 0.1782(5) 1.2554(8) 0.9451(4) 0.0162(14) Uani 1 1 d . .
H17 H 0.2473 1.1915 0.9547 0.019 Uiso 1 1 calc R U
C18 C 0.1685(6) 1.3854(8) 1.0032(4) 0.0204(16) Uani 1 1 d . .
H18 H 0.2299 1.4059 1.0529 0.025 Uiso 1 1 calc R U
C19 C 0.0703(5) 1.4848(11) 0.9888(3) 0.0202(13) Uani 1 1 d . .
H19 H 0.0646 1.5789 1.0272 0.024 Uiso 1 1 calc R U
C20 C -0.0205(6) 1.4462(8) 0.9178(4) 0.0182(16) Uani 1 1 d . .
H20 H -0.0887 1.5130 0.9086 0.022 Uiso 1 1 calc R U
C21 C -0.0140(5) 1.3118(7) 0.8596(4) 0.0128(14) Uani 1 1 d . .
C22 C -0.1223(5) 1.2735(8) 0.7907(4) 0.0154(14) Uani 1 1 d . .
C23 C -0.1741(6) 1.4236(8) 0.7356(4) 0.0213(16) Uani 1 1 d . .
H23 H -0.1352 1.5430 0.7366 0.026 Uiso 1 1 calc R U
C24 C -0.2815(5) 1.4009(8) 0.6795(4) 0.0212(16) Uani 1 1 d . .
H24 H -0.3157 1.5068 0.6437 0.025 Uiso 1 1 calc R U
C25 C -0.3408(5) 1.2261(9) 0.6741(4) 0.0196(15) Uani 1 1 d . .
C26 C -0.2878(5) 1.0747(8) 0.7275(4) 0.0199(15) Uani 1 1 d . .
H26 H -0.3247 0.9522 0.7243 0.024 Uiso 1 1 calc R U
C27 C -0.1813(5) 1.1007(8) 0.7854(4) 0.0186(15) Uani 1 1 d . .
H27 H -0.1480 0.9966 0.8225 0.022 Uiso 1 1 calc R U
C28 C -0.4583(5) 1.2077(9) 0.6176(4) 0.0211(16) Uani 1 1 d . .
C29 C -0.5293(6) 1.3669(9) 0.6053(4) 0.0272(17) Uani 1 1 d . .
H29 H -0.5012 1.4891 0.6310 0.033 Uiso 1 1 calc R U
C30 C -0.6419(6) 1.3509(10) 0.5555(5) 0.035(2) Uani 1 1 d . .
H30 H -0.6900 1.4614 0.5472 0.042 Uiso 1 1 calc R U
C31 C -0.6822(6) 1.1725(11) 0.5185(4) 0.033(2) Uani 1 1 d . .
H31 H -0.7581 1.1612 0.4838 0.039 Uiso 1 1 calc R U
C32 C -0.6135(5) 1.0115(13) 0.5316(4) 0.0293(16) Uani 1 1 d . .
H32 H -0.6426 0.8883 0.5075 0.035 Uiso 1 1 calc R U
C33 C -0.5017(5) 1.0291(10) 0.5800(4) 0.0235(17) Uani 1 1 d . .
H33 H -0.4540 0.9183 0.5876 0.028 Uiso 1 1 calc R U

loop_
_atom_site_aniso_label
_atom_site_aniso_U_11
_atom_site_aniso_U_22
_atom_site_aniso_U_33
_atom_site_aniso_U_23
_atom_site_aniso_U_13
_atom_site_aniso_U_12
Ru1 0.0136(2) 0.00923(19) 0.0140(2) -0.0013(3) 0.00501(18) -0.0006(3)
Cl1 0.0271(10) 0.0165(8) 0.0196(9) 0.0039(7) 0.0079(8) 0.0019(7)
Cl2 0.0215(9) 0.0142(7) 0.0206(9) -0.0056(6) 0.0094(7) -0.0043(6)
P1 0.0150(9) 0.0098(9) 0.0161(9) -0.0015(6) 0.0075(7) -0.0018(6)
O1 0.037(3) 0.017(2) 0.026(3) 0.001(2) 0.018(2) 0.005(2)
O2 0.020(3) 0.017(2) 0.031(3) 0.003(2) 0.007(2) 0.0068(18)
C1 0.016(4) 0.018(3) 0.019(4) 0.000(2) -0.001(3) -0.004(2)
C2 0.018(4) 0.014(3) 0.016(4) -0.003(3) 0.005(3) -0.006(3)
C3 0.017(4) 0.010(3) 0.034(4) -0.004(3) 0.011(3) -0.006(2)
C4 0.011(3) 0.016(3) 0.023(4) 0.005(3) 0.007(3) 0.000(3)
C5 0.018(4) 0.015(3) 0.021(4) -0.006(3) 0.009(3) -0.008(3)
C6 0.014(3) 0.016(3) 0.013(3) 0.004(4) 0.004(2) 0.000(4)
C7 0.012(4) 0.011(3) 0.029(4) -0.002(3) 0.010(3) -0.001(2)
C8 0.021(3) 0.014(3) 0.047(4) 0.004(4) 0.012(3) 0.005(3)
C9 0.018(4) 0.022(4) 0.031(5) 0.001(3) 0.014(4) 0.000(3)
C10 0.011(4) 0.018(3) 0.017(4) -0.004(3) 0.008(3) 0.001(2)
C11 0.017(3) 0.022(4) 0.022(3) -0.005(3) 0.001(3) -0.001(3)
C12 0.021(4) 0.043(4) 0.013(4) -0.011(3) 0.004(3) -0.008(3)
C13 0.021(4) 0.036(4) 0.015(4) 0.004(3) 0.002(3) 0.002(3)
C14 0.031(5) 0.023(3) 0.025(4) 0.007(3) 0.011(4) 0.009(3)
C15 0.016(4) 0.017(3) 0.014(4) -0.008(3) 0.002(3) -0.001(3)
C16 0.015(4) 0.012(3) 0.013(4) 0.002(3) 0.007(3) 0.001(3)
C17 0.017(4) 0.014(3) 0.017(4) 0.001(3) 0.006(3) 0.001(3)
C18 0.021(4) 0.023(3) 0.014(4) 0.000(3) 0.003(3) -0.001(3)
C19 0.030(4) 0.014(3) 0.017(3) -0.002(4) 0.010(3) 0.003(4)
C20 0.022(4) 0.019(4) 0.015(3) 0.003(2) 0.009(3) 0.003(2)
C21 0.018(4) 0.012(3) 0.012(3) 0.003(2) 0.009(3) -0.001(2)
C22 0.015(4) 0.019(3) 0.016(4) -0.004(3) 0.010(3) 0.003(3)
C23 0.020(4) 0.020(3) 0.024(4) 0.003(3) 0.007(3) -0.001(2)
C24 0.020(4) 0.026(3) 0.018(4) 0.007(3) 0.007(3) 0.002(3)
C25 0.017(4) 0.028(3) 0.014(4) -0.004(3) 0.006(3) -0.003(3)
C26 0.015(4) 0.026(3) 0.021(4) 0.000(3) 0.010(3) -0.003(3)
C27 0.016(4) 0.021(3) 0.019(4) 0.003(3) 0.007(3) 0.002(3)
C28 0.018(4) 0.032(4) 0.014(4) -0.001(3) 0.007(3) -0.007(3)
C29 0.023(4) 0.033(4) 0.025(4) -0.002(3) 0.009(4) -0.006(3)
C30 0.017(4) 0.048(4) 0.036(5) 0.009(4) 0.003(4) 0.002(3)
C31 0.020(5) 0.052(5) 0.016(4) 0.001(3) -0.005(4) -0.008(4)
C32 0.029(4) 0.044(4) 0.016(3) -0.009(4) 0.010(3) -0.012(5)
C33 0.020(4) 0.034(5) 0.015(3) -0.001(3) 0.005(3) -0.002(3)

loop_
_atom_type_symbol
_atom_type_description
_atom_type_scat_dispersion_real
_atom_type_scat_dispersion_imag
_atom_type_scat_source
C C 0.0033 0.0016 'International Tables Vol C Tables 4.2.6.8 and 6.1.1.4'
H H 0.0000 0.0000 'International Tables Vol C Tables 4.2.6.8 and 6.1.1.4'
O O 0.0106 0.0060 'International Tables Vol C Tables 4.2.6.8 and 6.1.1.4'
P P 0.1023 0.0942 'International Tables Vol C Tables 4.2.6.8 and 6.1.1.4'
Cl Cl 0.1484 0.1585 'International Tables Vol C Tables 4.2.6.8 and 6.1.1.4'
Ru Ru -1.2594 0.8363 'International Tables Vol C Tables 4.2.6.8 and 6.1.1.4'

loop_
_geom_angle_atom_site_label_1
_geom_angle_atom_site_label_2
_geom_angle_atom_site_label_3
_geom_angle
C5 Ru1 C3 67.8(2)
C5 Ru1 C6 38.0(2)
C3 Ru1 C6 80.2(3)
C5 Ru1 C1 67.1(2)
C3 Ru1 C1 67.3(2)
C6 Ru1 C1 36.7(2)
C5 Ru1 C4 37.4(2)
C3 Ru1 C4 37.6(2)
C6 Ru1 C4 67.9(2)
C1 Ru1 C4 79.3(2)
C5 Ru1 C2 79.7(2)
C3 Ru1 C2 37.3(2)
C6 Ru1 C2 67.2(2)
C1 Ru1 C2 37.3(2)
C4 Ru1 C2 67.3(2)
C5 Ru1 P1 130.69(16)
C3 Ru1 P1 94.03(18)
C6 Ru1 P1 168.67(16)
C1 Ru1 P1 148.63(17)
C4 Ru1 P1 101.58(16)
C2 Ru1 P1 113.66(17)
C5 Ru1 Cl2 84.75(16)
C3 Ru1 Cl2 140.24(18)
C6 Ru1 Cl2 95.78(18)
C1 Ru1 Cl2 128.28(16)
C4 Ru1 Cl2 104.14(17)
C2 Ru1 Cl2 162.66(18)
P1 Ru1 Cl2 82.35(5)
C5 Ru1 Cl1 141.56(16)
C3 Ru1 Cl1 129.31(19)
C6 Ru1 Cl1 105.31(17)
C1 Ru1 Cl1 87.33(17)
C4 Ru1 Cl1 164.61(16)
C2 Ru1 Cl1 97.39(16)
P1 Ru1 Cl1 85.90(6)
Cl2 Ru1 Cl1 90.09(5)
C9 P1 C10 106.9(3)
C9 P1 C16 103.7(3)
C10 P1 C16 105.6(3)
C9 P1 Ru1 112.1(2)
C10 P1 Ru1 110.8(2)
C16 P1 Ru1 117.0(2)
C7 O2 C8 114.6(5)
C6 C1 C2 121.5(6)
C6 C1 Ru1 71.5(3)
C2 C1 Ru1 71.6(3)
C3 C2 C1 119.3(6)
C3 C2 Ru1 70.3(3)
C1 C2 Ru1 71.1(3)
C2 C3 C4 120.4(6)
C2 C3 Ru1 72.4(3)
C4 C3 Ru1 72.0(3)
C5 C4 C3 119.2(6)
C5 C4 Ru1 70.4(3)
C3 C4 Ru1 70.4(3)
C4 C5 C6 120.6(6)
C4 C5 Ru1 72.2(4)
C6 C5 Ru1 71.7(4)
C1 C6 C5 118.9(6)
C1 C6 C7 122.9(5)
C5 C6 C7 117.7(5)
C1 C6 Ru1 71.8(4)
C5 C6 Ru1 70.3(3)
C7 C6 Ru1 123.1(5)
O1 C7 O2 123.5(6)
O1 C7 C6 123.8(6)
O2 C7 C6 112.7(5)
C15 C10 C11 119.0(6)
C15 C10 P1 119.4(5)
C11 C10 P1 121.5(5)
C12 C11 C10 120.2(6)
C13 C12 C11 119.9(6)
C14 C13 C12 119.5(6)
C13 C14 C15 120.7(6)
C14 C15 C10 120.6(6)
C17 C16 C21 119.2(6)
C17 C16 P1 115.2(5)
C21 C16 P1 125.6(5)
C18 C17 C16 121.1(6)
C19 C18 C17 120.1(6)
C18 C19 C20 119.4(6)
C19 C20 C21 121.6(6)
C20 C21 C16 118.5(6)
C20 C21 C22 114.5(5)
C16 C21 C22 126.8(5)
C27 C22 C23 117.4(6)
C27 C22 C21 122.0(5)
C23 C22 C21 120.1(5)
C24 C23 C22 120.9(6)
C23 C24 C25 121.6(5)
C26 C25 C24 117.4(6)
C26 C25 C28 121.3(6)
C24 C25 C28 121.2(5)
C27 C26 C25 120.7(6)
C22 C27 C26 122.0(5)
C29 C28 C33 118.5(6)
C29 C28 C25 119.8(6)
C33 C28 C25 121.6(6)
C28 C29 C30 121.0(6)
C31 C30 C29 119.2(7)
C32 C31 C30 120.7(7)
C31 C32 C33 119.8(8)
C32 C33 C28 120.8(7)

loop_
_geom_bond_atom_site_label_1
_geom_bond_atom_site_label_2
_geom_bond_distance
Ru1 C5 2.182(7)
Ru1 C3 2.185(5)
Ru1 C6 2.200(6)
Ru1 C1 2.205(6)
Ru1 C4 2.206(6)
Ru1 C2 2.212(5)
Ru1 P1 2.3658(18)
Ru1 Cl2 2.4007(15)
Ru1 Cl1 2.4037(16)
P1 C9 1.811(6)
P1 C10 1.818(6)
P1 C16 1.843(6)
O1 C7 1.200(7)
O2 C7 1.345(7)
O2 C8 1.451(7)
C1 C6 1.386(8)
C1 C2 1.412(8)
C2 C3 1.407(8)
C3 C4 1.416(9)
C4 C5 1.406(8)
C5 C6 1.428(8)
C6 C7 1.496(9)
C10 C15 1.380(8)
C10 C11 1.391(8)
C11 C12 1.392(8)
C12 C13 1.389(8)
C13 C14 1.372(8)
C14 C15 1.380(9)
C16 C17 1.390(8)
C16 C21 1.409(8)
C17 C18 1.386(9)
C18 C19 1.376(9)
C19 C20 1.388(7)
C20 C21 1.394(8)
C21 C22 1.499(8)
C22 C27 1.382(8)
C22 C23 1.395(8)
C23 C24 1.385(9)
C24 C25 1.395(8)
C25 C26 1.390(8)
C25 C28 1.483(8)
C26 C27 1.390(8)
C28 C29 1.381(9)
C28 C33 1.396(8)
C29 C30 1.399(9)
C30 C31 1.382(9)
C31 C32 1.372(10)
C32 C33 1.386(8)
